data_7221006
loop_
_publ_author_name
'Arumugam, Vignesh'
'Kaminsky, Werner'
'Bhuvanesh, Nattamai'
'Nallasamy, Dharmaraj'

_publ_section_title
;
 Palladium(II) complexes containing ONO tridentate hydrazone for Suzuki-
 Miyaura coupling of aryl chlorides in aqueous-organic media.
;
_journal_name_full 'RSC Adv.'
_journal_paper_doi 10.1039/C5RA10973F
_journal_year 2015
_chemical_formula_sum 'C34 H25 N2 O2 P Pd S'
_chemical_formula_weight 662.99
_chemical_name_systematic
;
?
;
_space_group_IT_number 14
_symmetry_cell_setting monoclinic
_symmetry_space_group_name_Hall '-P 2yn'
_symmetry_space_group_name_H-M 'P 1 21/n 1'
_atom_sites_solution_hydrogens geom
_atom_sites_solution_primary direct
_atom_sites_solution_secondary difmap
_audit_creation_method SHELXL-97
_audit_update_record
;
2011-11-04 deposited with the CCDC.
2015-07-03 downloaded from the CCDC.
;
_cell_angle_alpha 90.00
_cell_angle_beta 101.774(3)
_cell_angle_gamma 90.00
_cell_formula_units_Z 4
_cell_length_a 15.531(5)
_cell_length_b 10.833(3)
_cell_length_c 17.549(5)
_cell_measurement_reflns_used 9811
_cell_measurement_temperature 110(2)
_cell_measurement_theta_max 28.35
_cell_measurement_theta_min 2.37
_cell_volume 2890.5(15)
_computing_cell_refinement
;
APEX-II(BRUKER-NONIUS, 2003)
;
_computing_data_collection 'APEX-II (BRUKER-NONIUS, 2003)'
_computing_data_reduction APEX-II
_computing_molecular_graphics 'X-SEED (Barbour, 2001)'
_computing_publication_material 'Bruker SHELXTL'
_computing_structure_refinement 'SHELXL-97 (Sheldrick, 2008)'
_computing_structure_solution 'SHELXS-97 (Sheldrick, 2008)'
_diffrn_ambient_temperature 110(2)
_diffrn_measured_fraction_theta_full 0.991
_diffrn_measured_fraction_theta_max 0.991
_diffrn_measurement_device_type 'APEX II'
_diffrn_measurement_method 'omega scans'
_diffrn_radiation_monochromator graphite
_diffrn_radiation_source 'fine-focus sealed tube'
_diffrn_radiation_type MoK\a
_diffrn_radiation_wavelength 0.71073
_diffrn_reflns_av_R_equivalents 0.0236
_diffrn_reflns_av_sigmaI/netI 0.0178
_diffrn_reflns_limit_h_max 20
_diffrn_reflns_limit_h_min -20
_diffrn_reflns_limit_k_max 13
_diffrn_reflns_limit_k_min -14
_diffrn_reflns_limit_l_max 22
_diffrn_reflns_limit_l_min -22
_diffrn_reflns_number 31660
_diffrn_reflns_theta_full 27.50
_diffrn_reflns_theta_max 27.50
_diffrn_reflns_theta_min 2.37
_diffrn_standards_decay_% 0
_diffrn_standards_interval_count 0
_diffrn_standards_number 0
_exptl_absorpt_coefficient_mu 0.804
_exptl_absorpt_correction_T_max 0.7391
_exptl_absorpt_correction_T_min 0.6892
_exptl_absorpt_correction_type multi-scan
_exptl_absorpt_process_details 'SADABS; (Sheldrick, 2006)'
_exptl_crystal_colour red
_exptl_crystal_density_diffrn 1.523
_exptl_crystal_density_method 'not measured'
_exptl_crystal_description block
_exptl_crystal_F_000 1344
_exptl_crystal_size_max 0.50
_exptl_crystal_size_mid 0.50
_exptl_crystal_size_min 0.40
_refine_diff_density_max 0.352
_refine_diff_density_min -0.316
_refine_diff_density_rms 0.050
_refine_ls_extinction_method none
_refine_ls_goodness_of_fit_ref 1.030
_refine_ls_hydrogen_treatment constr
_refine_ls_matrix_type full
_refine_ls_number_parameters 370
_refine_ls_number_reflns 6583
_refine_ls_number_restraints 0
_refine_ls_restrained_S_all 1.030
_refine_ls_R_factor_all 0.0226
_refine_ls_R_factor_gt 0.0205
_refine_ls_shift/su_max 0.005
_refine_ls_shift/su_mean 0.000
_refine_ls_structure_factor_coef Fsqd
_refine_ls_weighting_details 'calc w=1/[\s^2^(Fo^2^)+(0.0251P)^2^+1.5057P] where P=(Fo^2^+2Fc^2^)/3'
_refine_ls_weighting_scheme calc
_refine_ls_wR_factor_gt 0.0518
_refine_ls_wR_factor_ref 0.0531
_reflns_number_gt 6146
_reflns_number_total 6583
_reflns_threshold_expression >2sigma(I)
_cod_data_source_file c5ra10973f2.cif
_cod_data_source_block pdohnth
_cod_depositor_comments
;
The following automatic conversions were performed:

'_symmetry_cell_setting' value 'Monoclinic' changed to 'monoclinic'
according to
/usr/data/users/saulius/crontab/automatic-downloads/rss-feeds/RSC/lib/dictionaries/cif_core.dic
dictionary named 'cif_core.dic' version 2.4.2 from 2011-04-26.

Automatic conversion script
Id: cif_fix_values 3271 2015-04-21 07:52:19Z andrius 
;
_cod_original_cell_volume 2890.5(14)
_cod_original_sg_symbol_H-M P2(1)/n
_cod_database_code 7221006

loop_
_symmetry_equiv_pos_as_xyz
'x, y, z'
'-x+1/2, y+1/2, -z+1/2'
'-x, -y, -z'
'x-1/2, -y-1/2, z-1/2'

loop_
_atom_site_label
_atom_site_type_symbol
_atom_site_fract_x
_atom_site_fract_y
_atom_site_fract_z
_atom_site_U_iso_or_equiv
_atom_site_adp_type
_atom_site_occupancy
_atom_site_symmetry_multiplicity
_atom_site_calc_flag
_atom_site_refinement_flags
Pd1 Pd 0.420566(7) 1.012291(10) 0.104749(6) 0.01746(4) Uani 1 1 d .
P1 P 0.35090(2) 0.86912(3) 0.16525(2) 0.01694(8) Uani 1 1 d .
S1 S 0.27047(3) 1.35188(4) -0.11302(2) 0.03256(10) Uani 1 1 d .
C24 C 0.30535(10) 0.62304(14) 0.12030(9) 0.0234(3) Uani 1 1 d .
H24A H 0.2471 0.6418 0.1256 0.028 Uiso 1 1 calc R
O2 O 0.31069(7) 1.07850(9) 0.03859(6) 0.0211(2) Uani 1 1 d .
N1 N 0.47166(8) 1.14145(11) 0.04912(7) 0.0194(2) Uani 1 1 d .
O1 O 0.53629(7) 0.95832(10) 0.16399(6) 0.0226(2) Uani 1 1 d .
N2 N 0.41059(8) 1.20714(11) -0.00552(7) 0.0212(2) Uani 1 1 d .
C12 C 0.33137(10) 1.16684(13) -0.00527(8) 0.0197(3) Uani 1 1 d .
C17 C 0.23250(9) 0.88948(13) 0.14598(8) 0.0200(3) Uani 1 1 d .
C2 C 0.62354(9) 1.11428(14) 0.11358(8) 0.0210(3) Uani 1 1 d .
C18 C 0.18847(10) 0.91978(15) 0.20512(9) 0.0251(3) Uani 1 1 d .
H18A H 0.2200 0.9242 0.2575 0.030 Uiso 1 1 calc R
C1 C 0.55347(10) 1.17311(14) 0.06035(8) 0.0218(3) Uani 1 1 d .
H1A H 0.5683 1.2407 0.0310 0.026 Uiso 1 1 calc R
C13 C 0.25725(10) 1.22485(13) -0.05791(8) 0.0209(3) Uani 1 1 d .
C16 C 0.17125(10) 1.18584(14) -0.07182(8) 0.0232(3) Uani 1 1 d .
H16A H 0.1511 1.1163 -0.0475 0.028 Uiso 1 1 calc R
C28 C 0.45675(10) 0.68368(14) 0.12990(9) 0.0240(3) Uani 1 1 d .
H28A H 0.5018 0.7442 0.1415 0.029 Uiso 1 1 calc R
C23 C 0.37116(9) 0.71233(13) 0.13706(8) 0.0191(3) Uani 1 1 d .
C22 C 0.18511(10) 0.88161(15) 0.06941(9) 0.0261(3) Uani 1 1 d .
H22A H 0.2144 0.8615 0.0285 0.031 Uiso 1 1 calc R
C3 C 0.61156(10) 1.00924(13) 0.15762(9) 0.0207(3) Uani 1 1 d .
C7 C 0.71214(10) 1.16494(15) 0.12120(9) 0.0234(3) Uani 1 1 d .
C21 C 0.09506(11) 0.90320(16) 0.05320(10) 0.0322(4) Uani 1 1 d .
H21A H 0.0625 0.8954 0.0014 0.039 Uiso 1 1 calc R
C19 C 0.09853(11) 0.94361(17) 0.18786(11) 0.0320(4) Uani 1 1 d .
H19A H 0.0689 0.9651 0.2283 0.038 Uiso 1 1 calc R
C29 C 0.38115(9) 0.87260(14) 0.27059(8) 0.0204(3) Uani 1 1 d .
C6 C 0.78438(10) 1.10236(15) 0.16755(9) 0.0256(3) Uani 1 1 d .
C5 C 0.76934(11) 0.99227(15) 0.20717(10) 0.0267(3) Uani 1 1 d .
H5A H 0.8179 0.9493 0.2373 0.032 Uiso 1 1 calc R
C27 C 0.47594(11) 0.56680(15) 0.10577(10) 0.0309(4) Uani 1 1 d .
H27A H 0.5342 0.5472 0.1010 0.037 Uiso 1 1 calc R
C15 C 0.11610(11) 1.26231(16) -0.12704(9) 0.0294(3) Uani 1 1 d .
H15A H 0.0546 1.2497 -0.1435 0.035 Uiso 1 1 calc R
C26 C 0.41004(12) 0.47827(15) 0.08847(11) 0.0321(4) Uani 1 1 d .
H26A H 0.4232 0.3984 0.0716 0.039 Uiso 1 1 calc R
C25 C 0.32539(12) 0.50660(14) 0.09589(10) 0.0292(3) Uani 1 1 d .
H25A H 0.2805 0.4458 0.0842 0.035 Uiso 1 1 calc R
C4 C 0.68688(10) 0.94787(15) 0.20259(9) 0.0244(3) Uani 1 1 d .
H4A H 0.6788 0.8744 0.2298 0.029 Uiso 1 1 calc R
C10 C 0.81493(11) 1.31999(17) 0.09337(10) 0.0333(4) Uani 1 1 d .
H10A H 0.8253 1.3943 0.0679 0.040 Uiso 1 1 calc R
C8 C 0.87079(11) 1.15009(17) 0.17480(10) 0.0314(4) Uani 1 1 d .
H8A H 0.9190 1.1072 0.2055 0.038 Uiso 1 1 calc R
C11 C 0.73014(11) 1.27632(16) 0.08532(9) 0.0285(3) Uani 1 1 d .
H11A H 0.6830 1.3219 0.0551 0.034 Uiso 1 1 calc R
C20 C 0.05252(10) 0.93602(16) 0.11210(11) 0.0326(4) Uani 1 1 d .
H20A H -0.0087 0.9534 0.1003 0.039 Uiso 1 1 calc R
C9 C 0.88562(11) 1.25695(18) 0.13817(11) 0.0353(4) Uani 1 1 d .
H9A H 0.9437 1.2880 0.1432 0.042 Uiso 1 1 calc R
C14 C 0.16052(11) 1.35512(17) -0.15366(10) 0.0337(4) Uani 1 1 d .
H14A H 0.1338 1.4150 -0.1906 0.040 Uiso 1 1 calc R
C34 C 0.41266(10) 0.98118(16) 0.30801(10) 0.0280(3) Uani 1 1 d .
H34A H 0.4255 1.0501 0.2787 0.034 Uiso 1 1 calc R
C30 C 0.36413(10) 0.77157(15) 0.31408(9) 0.0268(3) Uani 1 1 d .
H30A H 0.3435 0.6967 0.2886 0.032 Uiso 1 1 calc R
C33 C 0.42535(12) 0.98869(19) 0.38908(11) 0.0373(4) Uani 1 1 d .
H33A H 0.4466 1.0630 0.4150 0.045 Uiso 1 1 calc R
C31 C 0.37720(12) 0.77972(18) 0.39457(10) 0.0350(4) Uani 1 1 d .
H31A H 0.3655 0.7105 0.4242 0.042 Uiso 1 1 calc R
C32 C 0.40710(11) 0.8883(2) 0.43138(10) 0.0383(4) Uani 1 1 d .
H32A H 0.4152 0.8941 0.4864 0.046 Uiso 1 1 calc R

loop_
_atom_site_aniso_label
_atom_site_aniso_U_11
_atom_site_aniso_U_22
_atom_site_aniso_U_33
_atom_site_aniso_U_23
_atom_site_aniso_U_13
_atom_site_aniso_U_12
Pd1 0.01791(6) 0.01660(6) 0.01886(6) 0.00040(4) 0.00612(4) -0.00229(4)
P1 0.01603(16) 0.01786(17) 0.01742(17) 0.00101(13) 0.00458(13) -0.00104(13)
S1 0.0325(2) 0.0327(2) 0.0299(2) 0.01191(17) 0.00051(16) -0.00938(17)
C24 0.0235(7) 0.0236(7) 0.0240(7) 0.0010(6) 0.0064(6) -0.0035(6)
O2 0.0214(5) 0.0206(5) 0.0220(5) 0.0031(4) 0.0058(4) -0.0030(4)
N1 0.0232(6) 0.0179(6) 0.0180(6) -0.0013(4) 0.0063(5) -0.0036(5)
O1 0.0196(5) 0.0225(5) 0.0264(5) 0.0029(4) 0.0065(4) -0.0016(4)
N2 0.0254(6) 0.0198(6) 0.0187(6) -0.0001(5) 0.0052(5) -0.0037(5)
C12 0.0258(7) 0.0182(7) 0.0156(6) -0.0036(5) 0.0056(5) -0.0027(5)
C17 0.0161(6) 0.0191(7) 0.0244(7) 0.0034(5) 0.0032(5) -0.0016(5)
C2 0.0218(7) 0.0232(7) 0.0194(7) -0.0056(5) 0.0076(5) -0.0046(6)
C18 0.0197(7) 0.0285(8) 0.0274(8) 0.0008(6) 0.0053(6) 0.0013(6)
C1 0.0255(7) 0.0215(7) 0.0200(7) -0.0033(5) 0.0082(6) -0.0076(6)
C13 0.0279(7) 0.0198(7) 0.0157(6) 0.0002(5) 0.0061(6) -0.0033(6)
C16 0.0255(7) 0.0270(8) 0.0177(7) 0.0004(6) 0.0055(6) 0.0006(6)
C28 0.0241(7) 0.0215(7) 0.0277(8) -0.0015(6) 0.0084(6) -0.0035(6)
C23 0.0232(7) 0.0183(7) 0.0166(6) 0.0005(5) 0.0062(5) -0.0017(5)
C22 0.0252(8) 0.0279(8) 0.0245(8) 0.0035(6) 0.0031(6) -0.0030(6)
C3 0.0201(7) 0.0237(7) 0.0193(7) -0.0054(5) 0.0065(5) -0.0023(5)
C7 0.0235(7) 0.0281(8) 0.0202(7) -0.0085(6) 0.0083(6) -0.0062(6)
C21 0.0260(8) 0.0334(9) 0.0322(9) 0.0087(7) -0.0061(7) -0.0052(7)
C19 0.0219(8) 0.0360(9) 0.0399(9) 0.0030(7) 0.0104(7) 0.0030(7)
C29 0.0145(6) 0.0274(7) 0.0195(7) 0.0001(6) 0.0037(5) 0.0036(5)
C6 0.0233(7) 0.0301(8) 0.0251(8) -0.0102(6) 0.0091(6) -0.0035(6)
C5 0.0231(8) 0.0317(8) 0.0256(8) -0.0064(6) 0.0059(6) 0.0038(6)
C27 0.0292(8) 0.0258(8) 0.0409(9) -0.0050(7) 0.0149(7) 0.0010(7)
C15 0.0263(8) 0.0343(9) 0.0256(8) 0.0036(7) 0.0010(6) -0.0036(7)
C26 0.0410(10) 0.0208(8) 0.0368(9) -0.0066(7) 0.0132(8) -0.0018(7)
C25 0.0340(9) 0.0243(8) 0.0295(8) -0.0025(6) 0.0072(7) -0.0095(6)
C4 0.0259(8) 0.0247(7) 0.0242(7) -0.0033(6) 0.0085(6) 0.0020(6)
C10 0.0328(9) 0.0361(9) 0.0327(9) -0.0071(7) 0.0108(7) -0.0158(7)
C8 0.0218(8) 0.0415(10) 0.0313(9) -0.0117(7) 0.0063(6) -0.0035(7)
C11 0.0267(8) 0.0324(8) 0.0268(8) -0.0041(6) 0.0068(6) -0.0089(7)
C20 0.0174(7) 0.0325(9) 0.0461(10) 0.0106(7) 0.0019(7) -0.0009(6)
C9 0.0235(8) 0.0467(11) 0.0372(9) -0.0142(8) 0.0095(7) -0.0141(7)
C14 0.0337(9) 0.0377(9) 0.0266(8) 0.0100(7) -0.0014(7) -0.0037(7)
C34 0.0211(7) 0.0353(9) 0.0271(8) -0.0046(7) 0.0039(6) -0.0035(6)
C30 0.0288(8) 0.0296(8) 0.0232(7) 0.0035(6) 0.0083(6) 0.0057(6)
C33 0.0281(9) 0.0527(12) 0.0291(9) -0.0145(8) 0.0010(7) -0.0045(8)
C31 0.0375(9) 0.0452(10) 0.0238(8) 0.0084(7) 0.0101(7) 0.0121(8)
C32 0.0286(8) 0.0667(13) 0.0186(8) -0.0021(8) 0.0028(6) 0.0094(8)

loop_
_atom_type_symbol
_atom_type_description
_atom_type_scat_dispersion_real
_atom_type_scat_dispersion_imag
_atom_type_scat_source
C C 0.0033 0.0016 'International Tables Vol C Tables 4.2.6.8 and 6.1.1.4'
H H 0.0000 0.0000 'International Tables Vol C Tables 4.2.6.8 and 6.1.1.4'
N N 0.0061 0.0033 'International Tables Vol C Tables 4.2.6.8 and 6.1.1.4'
O O 0.0106 0.0060 'International Tables Vol C Tables 4.2.6.8 and 6.1.1.4'
P P 0.1023 0.0942 'International Tables Vol C Tables 4.2.6.8 and 6.1.1.4'
S S 0.1246 0.1234 'International Tables Vol C Tables 4.2.6.8 and 6.1.1.4'
Pd Pd -0.9988 1.0072 'International Tables Vol C Tables 4.2.6.8 and 6.1.1.4'

loop_
_geom_angle_atom_site_label_1
_geom_angle_atom_site_label_2
_geom_angle_atom_site_label_3
_geom_angle
N1 Pd1 O1 93.21(5)
N1 Pd1 O2 80.72(5)
O1 Pd1 O2 173.89(4)
N1 Pd1 P1 175.52(4)
O1 Pd1 P1 91.20(4)
O2 Pd1 P1 94.88(4)
C29 P1 C17 103.27(7)
C29 P1 C23 105.92(7)
C17 P1 C23 106.78(7)
C29 P1 Pd1 114.39(5)
C17 P1 Pd1 113.00(5)
C23 P1 Pd1 112.68(5)
C14 S1 C13 91.56(8)
C25 C24 C23 119.65(15)
C25 C24 H24A 120.2
C23 C24 H24A 120.2
C12 O2 Pd1 108.80(9)
C1 N1 N2 118.56(12)
C1 N1 Pd1 126.72(11)
N2 N1 Pd1 114.66(9)
C3 O1 Pd1 124.05(10)
C12 N2 N1 109.59(12)
N2 C12 O2 126.21(14)
N2 C12 C13 118.34(13)
O2 C12 C13 115.44(13)
C18 C17 C22 119.25(14)
C18 C17 P1 121.50(11)
C22 C17 P1 119.14(11)
C3 C2 C1 123.34(13)
C3 C2 C7 118.69(14)
C1 C2 C7 117.95(13)
C19 C18 C17 120.32(15)
C19 C18 H18A 119.8
C17 C18 H18A 119.8
N1 C1 C2 125.08(14)
N1 C1 H1A 117.5
C2 C1 H1A 117.5
C16 C13 C12 126.24(13)
C16 C13 S1 111.70(11)
C12 C13 S1 122.04(11)
C13 C16 C15 111.75(14)
C13 C16 H16A 124.1
C15 C16 H16A 124.1
C27 C28 C23 119.91(14)
C27 C28 H28A 120.0
C23 C28 H28A 120.0
C24 C23 C28 119.83(14)
C24 C23 P1 123.13(11)
C28 C23 P1 117.01(11)
C21 C22 C17 119.84(15)
C21 C22 H22A 120.1
C17 C22 H22A 120.1
O1 C3 C2 127.10(14)
O1 C3 C4 113.42(13)
C2 C3 C4 119.47(14)
C11 C7 C6 117.27(14)
C11 C7 C2 123.17(15)
C6 C7 C2 119.55(14)
C20 C21 C22 120.34(15)
C20 C21 H21A 119.8
C22 C21 H21A 119.8
C20 C19 C18 119.93(16)
C20 C19 H19A 120.0
C18 C19 H19A 120.0
C34 C29 C30 119.74(14)
C34 C29 P1 119.58(12)
C30 C29 P1 120.32(12)
C7 C6 C8 120.04(16)
C7 C6 C5 119.45(14)
C8 C6 C5 120.51(16)
C4 C5 C6 121.05(15)
C4 C5 H5A 119.5
C6 C5 H5A 119.5
C28 C27 C26 120.14(15)
C28 C27 H27A 119.9
C26 C27 H27A 119.9
C14 C15 C16 112.90(15)
C14 C15 H15A 123.6
C16 C15 H15A 123.6
C25 C26 C27 119.90(15)
C25 C26 H26A 120.1
C27 C26 H26A 120.1
C26 C25 C24 120.57(15)
C26 C25 H25A 119.7
C24 C25 H25A 119.7
C5 C4 C3 121.54(15)
C5 C4 H4A 119.2
C3 C4 H4A 119.2
C11 C10 C9 121.08(17)
C11 C10 H10A 119.5
C9 C10 H10A 119.5
C9 C8 C6 120.89(17)
C9 C8 H8A 119.6
C6 C8 H8A 119.6
C10 C11 C7 121.21(16)
C10 C11 H11A 119.4
C7 C11 H11A 119.4
C19 C20 C21 120.28(15)
C19 C20 H20A 119.9
C21 C20 H20A 119.9
C8 C9 C10 119.48(15)
C8 C9 H9A 120.3
C10 C9 H9A 120.3
C15 C14 S1 112.08(13)
C15 C14 H14A 124.0
S1 C14 H14A 124.0
C29 C34 C33 119.61(16)
C29 C34 H34A 120.2
C33 C34 H34A 120.2
C31 C30 C29 120.25(16)
C31 C30 H30A 119.9
C29 C30 H30A 119.9
C32 C33 C34 120.02(17)
C32 C33 H33A 120.0
C34 C33 H33A 120.0
C32 C31 C30 119.81(17)
C32 C31 H31A 120.1
C30 C31 H31A 120.1
C31 C32 C33 120.56(16)
C31 C32 H32A 119.7
C33 C32 H32A 119.7

loop_
_geom_bond_atom_site_label_1
_geom_bond_atom_site_label_2
_geom_bond_distance
Pd1 N1 1.9638(12)
Pd1 O1 1.9724(11)
Pd1 O2 1.9914(11)
Pd1 P1 2.2743(5)
P1 C29 1.8126(16)
P1 C17 1.8141(15)
P1 C23 1.8144(15)
S1 C14 1.7114(18)
S1 C13 1.7183(15)
C24 C25 1.388(2)
C24 C23 1.394(2)
C24 H24A 0.9500
O2 C12 1.3085(17)
N1 C1 1.2919(19)
N1 N2 1.3980(17)
O1 C3 1.3179(18)
N2 C12 1.3063(19)
C12 C13 1.463(2)
C17 C18 1.394(2)
C17 C22 1.397(2)
C2 C3 1.409(2)
C2 C1 1.431(2)
C2 C7 1.462(2)
C18 C19 1.392(2)
C18 H18A 0.9500
C1 H1A 0.9500
C13 C16 1.374(2)
C16 C15 1.421(2)
C16 H16A 0.9500
C28 C27 1.387(2)
C28 C23 1.396(2)
C28 H28A 0.9500
C22 C21 1.389(2)
C22 H22A 0.9500
C3 C4 1.434(2)
C7 C11 1.415(2)
C7 C6 1.417(2)
C21 C20 1.382(3)
C21 H21A 0.9500
C19 C20 1.377(3)
C19 H19A 0.9500
C29 C34 1.387(2)
C29 C30 1.390(2)
C6 C8 1.420(2)
C6 C5 1.424(2)
C5 C4 1.355(2)
C5 H5A 0.9500
C27 C26 1.390(2)
C27 H27A 0.9500
C15 C14 1.355(2)
C15 H15A 0.9500
C26 C25 1.382(3)
C26 H26A 0.9500
C25 H25A 0.9500
C4 H4A 0.9500
C10 C11 1.379(2)
C10 C9 1.392(3)
C10 H10A 0.9500
C8 C9 1.366(3)
C8 H8A 0.9500
C11 H11A 0.9500
C20 H20A 0.9500
C9 H9A 0.9500
C14 H14A 0.9500
C34 C33 1.398(3)
C34 H34A 0.9500
C30 C31 1.388(2)
C30 H30A 0.9500
C33 C32 1.378(3)
C33 H33A 0.9500
C31 C32 1.376(3)
C31 H31A 0.9500
C32 H32A 0.9500

loop_
_geom_torsion_atom_site_label_1
_geom_torsion_atom_site_label_2
_geom_torsion_atom_site_label_3
_geom_torsion_atom_site_label_4
_geom_torsion
N1 Pd1 P1 C29 -118.2(5)
O1 Pd1 P1 C29 52.15(6)
O2 Pd1 P1 C29 -128.50(6)
N1 Pd1 P1 C17 -0.4(5)
O1 Pd1 P1 C17 169.94(6)
O2 Pd1 P1 C17 -10.71(6)
N1 Pd1 P1 C23 120.7(5)
O1 Pd1 P1 C23 -68.91(6)
O2 Pd1 P1 C23 110.44(6)
N1 Pd1 O2 C12 1.13(9)
O1 Pd1 O2 C12 -5.8(4)
P1 Pd1 O2 C12 -179.68(8)
O1 Pd1 N1 C1 -4.89(13)
O2 Pd1 N1 C1 175.85(13)
P1 Pd1 N1 C1 165.4(4)
O1 Pd1 N1 N2 177.92(9)
O2 Pd1 N1 N2 -1.34(9)
P1 Pd1 N1 N2 -11.8(5)
N1 Pd1 O1 C3 0.75(12)
O2 Pd1 O1 C3 7.6(5)
P1 Pd1 O1 C3 -178.50(11)
C1 N1 N2 C12 -176.20(13)
Pd1 N1 N2 C12 1.24(14)
N1 N2 C12 O2 -0.2(2)
N1 N2 C12 C13 179.22(12)
Pd1 O2 C12 N2 -0.86(17)
Pd1 O2 C12 C13 179.69(9)
C29 P1 C17 C18 8.83(14)
C23 P1 C17 C18 120.26(13)
Pd1 P1 C17 C18 -115.30(12)
C29 P1 C17 C22 -174.92(12)
C23 P1 C17 C22 -63.49(13)
Pd1 P1 C17 C22 60.96(13)
C22 C17 C18 C19 -0.9(2)
P1 C17 C18 C19 175.34(13)
N2 N1 C1 C2 -179.42(13)
Pd1 N1 C1 C2 3.5(2)
C3 C2 C1 N1 3.4(2)
C7 C2 C1 N1 -177.76(14)
N2 C12 C13 C16 172.18(14)
O2 C12 C13 C16 -8.3(2)
N2 C12 C13 S1 -5.85(19)
O2 C12 C13 S1 173.64(10)
C14 S1 C13 C16 1.04(13)
C14 S1 C13 C12 179.33(13)
C12 C13 C16 C15 -179.22(14)
S1 C13 C16 C15 -1.01(17)
C25 C24 C23 C28 -0.6(2)
C25 C24 C23 P1 177.22(12)
C27 C28 C23 C24 0.3(2)
C27 C28 C23 P1 -177.63(13)
C29 P1 C23 C24 97.56(13)
C17 P1 C23 C24 -12.02(14)
Pd1 P1 C23 C24 -136.66(11)
C29 P1 C23 C28 -84.55(12)
C17 P1 C23 C28 165.87(11)
Pd1 P1 C23 C28 41.23(13)
C18 C17 C22 C21 -0.4(2)
P1 C17 C22 C21 -176.73(12)
Pd1 O1 C3 C2 5.2(2)
Pd1 O1 C3 C4 -175.76(9)
C1 C2 C3 O1 -8.2(2)
C7 C2 C3 O1 172.99(14)
C1 C2 C3 C4 172.75(13)
C7 C2 C3 C4 -6.0(2)
C3 C2 C7 C11 -173.94(14)
C1 C2 C7 C11 7.2(2)
C3 C2 C7 C6 4.9(2)
C1 C2 C7 C6 -173.97(13)
C17 C22 C21 C20 1.9(2)
C17 C18 C19 C20 0.7(3)
C17 P1 C29 C34 -98.03(13)
C23 P1 C29 C34 149.91(12)
Pd1 P1 C29 C34 25.19(13)
C17 P1 C29 C30 75.05(13)
C23 P1 C29 C30 -37.02(14)
Pd1 P1 C29 C30 -161.74(10)
C11 C7 C6 C8 -1.7(2)
C2 C7 C6 C8 179.43(14)
C11 C7 C6 C5 177.74(14)
C2 C7 C6 C5 -1.2(2)
C7 C6 C5 C4 -1.4(2)
C8 C6 C5 C4 177.98(15)
C23 C28 C27 C26 0.2(3)
C13 C16 C15 C14 0.4(2)
C28 C27 C26 C25 -0.5(3)
C27 C26 C25 C24 0.2(3)
C23 C24 C25 C26 0.4(2)
C6 C5 C4 C3 0.2(2)
O1 C3 C4 C5 -175.56(14)
C2 C3 C4 C5 3.6(2)
C7 C6 C8 C9 0.7(2)
C5 C6 C8 C9 -178.74(15)
C9 C10 C11 C7 -1.1(3)
C6 C7 C11 C10 1.9(2)
C2 C7 C11 C10 -179.26(15)
C18 C19 C20 C21 0.9(3)
C22 C21 C20 C19 -2.2(3)
C6 C8 C9 C10 0.2(3)
C11 C10 C9 C8 0.0(3)
C16 C15 C14 S1 0.4(2)
C13 S1 C14 C15 -0.80(15)
C30 C29 C34 C33 -1.3(2)
P1 C29 C34 C33 171.85(13)
C34 C29 C30 C31 1.1(2)
P1 C29 C30 C31 -172.01(12)
C29 C34 C33 C32 0.4(3)
C29 C30 C31 C32 0.0(2)
C30 C31 C32 C33 -0.9(3)
C34 C33 C32 C31 0.7(3)
